data_4086093
loop_
_publ_author_name
'Kanno, Yuto'
'Komuro, Takashi'
'Tobita, Hiromi'

_publ_section_title
;
 Direct Conversion of a Si--C(aryl) Bond to Si--Heteroatom Bonds in the
 Reactions of \h3-\a-Silabenzyl Molybdenum and Tungsten Complexes with
 2-Substituted Pyridines
;
_journal_issue 15
_journal_name_full Organometallics
_journal_page_first 3699
_journal_paper_doi 10.1021/acs.organomet.5b00335
_journal_volume 34
_journal_year 2015
_chemical_formula_moiety 'C31 H33 N O2 S Si W'
_chemical_formula_sum 'C31 H33 N O2 S Si W'
_chemical_formula_weight 695.58
_chemical_name_systematic
; 
 ? 
;
_space_group_IT_number 14
_symmetry_cell_setting monoclinic
_symmetry_Int_Tables_number 14
_symmetry_space_group_name_Hall '-P 2yab'
_symmetry_space_group_name_H-M 'P 1 21/a 1'
_atom_sites_solution_hydrogens geom
_atom_sites_solution_primary direct
_atom_sites_solution_secondary difmap
_audit_creation_method SHELXL-97
_cell_angle_alpha 90.00
_cell_angle_beta 108.0170(9)
_cell_angle_gamma 90.00
_cell_formula_units_Z 4
_cell_length_a 16.1899(6)
_cell_length_b 9.3453(4)
_cell_length_c 19.8995(9)
_cell_measurement_reflns_used 54723
_cell_measurement_temperature 150(2)
_cell_measurement_theta_max 27.5
_cell_measurement_theta_min 1.3
_cell_volume 2863.1(2)
_computing_cell_refinement PROCESS-AUTO
_computing_data_collection PROCESS-AUTO
_computing_data_reduction 'teXsan Ver.1.11'
_computing_molecular_graphics
;
'ORTEP-3', 'Yadokari-XG 2009 (Wakita, Nemoto, et al., 2009)'
;
_computing_publication_material
;
'Yadokari-XG 2009 (Wakita, Nemoto, et al., 2009)' 
;
_computing_structure_refinement 'SHELXL-97 (Sheldrick, 1997)'
_computing_structure_solution 'SHELXS-97 (Sheldrick, 1990)'
_diffrn_ambient_temperature 150(2)
_diffrn_detector_area_resol_mean 10.00
_diffrn_measured_fraction_theta_full 0.999
_diffrn_measured_fraction_theta_max 0.999
_diffrn_measurement_device_type 'Rigaku RAXIS-RAPID Imaging Plate'
_diffrn_measurement_method \w
_diffrn_radiation_monochromator graphite
_diffrn_radiation_source 'rotating-anode X-ray tube'
_diffrn_radiation_type MoK\a
_diffrn_radiation_wavelength 0.71069
_diffrn_reflns_av_R_equivalents 0.0860
_diffrn_reflns_av_sigmaI/netI 0.0401
_diffrn_reflns_limit_h_max 21
_diffrn_reflns_limit_h_min -21
_diffrn_reflns_limit_k_max 12
_diffrn_reflns_limit_k_min -12
_diffrn_reflns_limit_l_max 25
_diffrn_reflns_limit_l_min -25
_diffrn_reflns_number 39346
_diffrn_reflns_theta_full 27.48
_diffrn_reflns_theta_max 27.48
_diffrn_reflns_theta_min 1.08
_exptl_absorpt_coefficient_mu 4.178
_exptl_absorpt_correction_T_max 0.595914
_exptl_absorpt_correction_T_min 0.374563
_exptl_absorpt_correction_type numerical
_exptl_absorpt_process_details
; 
HIGASHI, T. (1999). Shape - Program to obtain Crystal Shape using CCD camera.
Rigaku Corporation, Tokyo, Japan. 
HIGASHI, T. (1999). Numabs - Numerical Absorption Correction,
Rigaku Corporation, Tokyo, Japan. 
;
_exptl_crystal_colour dark-red
_exptl_crystal_density_diffrn 1.614
_exptl_crystal_density_method 'not measured'
_exptl_crystal_description block
_exptl_crystal_F_000 1384
_exptl_crystal_size_max 0.26
_exptl_crystal_size_mid 0.18
_exptl_crystal_size_min 0.13
_refine_diff_density_max 2.404
_refine_diff_density_min -1.621
_refine_diff_density_rms 0.215
_refine_ls_extinction_method none
_refine_ls_goodness_of_fit_ref 1.198
_refine_ls_hydrogen_treatment constr
_refine_ls_matrix_type full
_refine_ls_number_parameters 341
_refine_ls_number_reflns 6552
_refine_ls_number_restraints 0
_refine_ls_restrained_S_all 1.198
_refine_ls_R_factor_all 0.0444
_refine_ls_R_factor_gt 0.0390
_refine_ls_shift/su_max 0.001
_refine_ls_shift/su_mean 0.000
_refine_ls_structure_factor_coef Fsqd
_refine_ls_weighting_details 'calc w=1/[\s^2^(Fo^2^)+(0.0576P)^2^+4.2871P] where P=(Fo^2^+2Fc^2^)/3'
_refine_ls_weighting_scheme calc
_refine_ls_wR_factor_gt 0.1045
_refine_ls_wR_factor_ref 0.1116
_reflns_number_gt 5979
_reflns_number_total 6552
_reflns_threshold_expression >2\s(I)
_cod_data_source_file om5b00335_si_002.cif
_cod_data_source_block complex-4
_cod_depositor_comments 'Adding full bibliography for 4086090--4086094.cif.'
_cod_original_sg_symbol_H-M 'P 21/a'
_cod_database_code 4086093

loop_
_symmetry_equiv_pos_as_xyz
'x, y, z'
'-x+1/2, y+1/2, -z'
'-x, -y, -z'
'x-1/2, -y-1/2, z'

loop_
_atom_site_label
_atom_site_type_symbol
_atom_site_fract_x
_atom_site_fract_y
_atom_site_fract_z
_atom_site_U_iso_or_equiv
_atom_site_adp_type
_atom_site_occupancy
_atom_site_symmetry_multiplicity
_atom_site_calc_flag
_atom_site_refinement_flags
W1 W 0.764191(12) 0.343898(18) 0.335845(8) 0.02630(8) Uani 1 1 d .
S1 S 0.68794(10) 0.57092(13) 0.34299(7) 0.0397(3) Uani 1 1 d .
Si1 Si 0.64858(8) 0.36471(13) 0.21959(6) 0.0233(2) Uani 1 1 d .
O1 O 0.8421(3) 0.2572(5) 0.2172(2) 0.0459(9) Uani 1 1 d .
O2 O 0.9160(3) 0.5616(5) 0.3568(3) 0.0629(13) Uani 1 1 d .
N1 N 0.5571(2) 0.4725(4) 0.23421(18) 0.0264(7) Uani 1 1 d .
C1 C 0.8125(3) 0.2927(6) 0.2610(3) 0.0355(10) Uani 1 1 d .
C2 C 0.8578(4) 0.4821(6) 0.3485(3) 0.0418(12) Uani 1 1 d .
C3 C 0.5823(3) 0.5712(5) 0.2870(2) 0.0321(10) Uani 1 1 d .
C4 C 0.5213(4) 0.6737(5) 0.2939(3) 0.0427(13) Uani 1 1 d .
H1 H 0.5387 0.7469 0.3285 0.051 Uiso 1 1 calc R
C5 C 0.4370(5) 0.6675(6) 0.2504(3) 0.0475(15) Uani 1 1 d .
H2 H 0.3955 0.7347 0.2558 0.057 Uiso 1 1 calc R
C6 C 0.4125(4) 0.5631(6) 0.1986(3) 0.0411(12) Uani 1 1 d .
H3 H 0.3540 0.5563 0.1690 0.049 Uiso 1 1 calc R
C7 C 0.4738(3) 0.4703(5) 0.1910(3) 0.0333(10) Uani 1 1 d .
H4 H 0.4577 0.4014 0.1541 0.040 Uiso 1 1 calc R
C8 C 0.6661(3) 0.4740(5) 0.1450(2) 0.0266(8) Uani 1 1 d .
C9 C 0.7294(3) 0.5797(6) 0.1574(2) 0.0378(12) Uani 1 1 d .
H5 H 0.7653 0.5969 0.2044 0.045 Uiso 1 1 calc R
C10 C 0.7414(4) 0.6611(5) 0.1025(3) 0.0409(13) Uani 1 1 d .
H6 H 0.7855 0.7322 0.1128 0.049 Uiso 1 1 calc R
C11 C 0.6904(4) 0.6402(5) 0.0331(3) 0.0332(10) Uani 1 1 d .
C12 C 0.6281(3) 0.5341(5) 0.0202(2) 0.0316(9) Uani 1 1 d .
H7 H 0.5929 0.5164 -0.0269 0.038 Uiso 1 1 calc R
C13 C 0.6159(3) 0.4527(5) 0.0750(2) 0.0289(9) Uani 1 1 d .
H8 H 0.5723 0.3807 0.0643 0.035 Uiso 1 1 calc R
C14 C 0.7020(4) 0.7306(7) -0.0262(3) 0.0483(14) Uani 1 1 d .
H9 H 0.6583 0.8067 -0.0377 0.072 Uiso 1 1 calc R
H10 H 0.6952 0.6705 -0.0680 0.072 Uiso 1 1 calc R
H11 H 0.7602 0.7732 -0.0114 0.072 Uiso 1 1 calc R
C15 C 0.5934(3) 0.1979(5) 0.1749(2) 0.0262(8) Uani 1 1 d .
C16 C 0.5179(3) 0.1362(5) 0.1826(3) 0.0284(9) Uani 1 1 d .
H12 H 0.4889 0.1832 0.2112 0.034 Uiso 1 1 calc R
C17 C 0.4843(3) 0.0085(5) 0.1497(3) 0.0361(11) Uani 1 1 d .
H13 H 0.4324 -0.0291 0.1557 0.043 Uiso 1 1 calc R
C18 C 0.5252(3) -0.0649(5) 0.1084(3) 0.0352(10) Uani 1 1 d .
C19 C 0.6011(4) -0.0062(5) 0.1008(3) 0.0365(11) Uani 1 1 d .
H14 H 0.6306 -0.0547 0.0731 0.044 Uiso 1 1 calc R
C20 C 0.6339(3) 0.1213(5) 0.1332(3) 0.0324(10) Uani 1 1 d .
H15 H 0.6857 0.1584 0.1270 0.039 Uiso 1 1 calc R
C21 C 0.4896(5) -0.2046(7) 0.0721(4) 0.0554(16) Uani 1 1 d .
H16 H 0.4852 -0.1988 0.0220 0.083 Uiso 1 1 calc R
H17 H 0.4319 -0.2223 0.0768 0.083 Uiso 1 1 calc R
H18 H 0.5287 -0.2831 0.0943 0.083 Uiso 1 1 calc R
C22 C 0.8304(4) 0.1490(5) 0.4021(3) 0.0338(11) Uani 1 1 d .
C23 C 0.8236(4) 0.2547(6) 0.4525(2) 0.0447(13) Uani 1 1 d .
C24 C 0.7337(4) 0.2758(6) 0.4428(2) 0.0410(12) Uani 1 1 d .
C25 C 0.6847(3) 0.1872(5) 0.3868(3) 0.0309(10) Uani 1 1 d .
C26 C 0.7453(3) 0.1062(5) 0.3624(2) 0.0269(9) Uani 1 1 d .
C27 C 0.9134(4) 0.0791(7) 0.4002(4) 0.0533(16) Uani 1 1 d .
H19 H 0.9203 -0.0131 0.4248 0.080 Uiso 1 1 calc R
H20 H 0.9627 0.1412 0.4235 0.080 Uiso 1 1 calc R
H21 H 0.9113 0.0636 0.3509 0.080 Uiso 1 1 calc R
C28 C 0.8975(6) 0.3184(8) 0.5094(4) 0.077(3) Uani 1 1 d .
H22 H 0.8779 0.4055 0.5273 0.116 Uiso 1 1 calc R
H23 H 0.9447 0.3421 0.4902 0.116 Uiso 1 1 calc R
H24 H 0.9183 0.2493 0.5480 0.116 Uiso 1 1 calc R
C29 C 0.6947(7) 0.3691(7) 0.4870(4) 0.068(2) Uani 1 1 d .
H25 H 0.6386 0.4062 0.4575 0.102 Uiso 1 1 calc R
H26 H 0.7340 0.4491 0.5063 0.102 Uiso 1 1 calc R
H27 H 0.6863 0.3125 0.5258 0.102 Uiso 1 1 calc R
C30 C 0.5881(4) 0.1646(6) 0.3664(3) 0.0451(14) Uani 1 1 d .
H28 H 0.5724 0.1320 0.4076 0.068 Uiso 1 1 calc R
H29 H 0.5706 0.0923 0.3290 0.068 Uiso 1 1 calc R
H30 H 0.5582 0.2549 0.3492 0.068 Uiso 1 1 calc R
C31 C 0.7246(4) -0.0171(5) 0.3112(3) 0.0388(11) Uani 1 1 d .
H31 H 0.7648 -0.0165 0.2831 0.058 Uiso 1 1 calc R
H32 H 0.6649 -0.0078 0.2797 0.058 Uiso 1 1 calc R
H33 H 0.7307 -0.1073 0.3374 0.058 Uiso 1 1 calc R

loop_
_atom_site_aniso_label
_atom_site_aniso_U_11
_atom_site_aniso_U_22
_atom_site_aniso_U_33
_atom_site_aniso_U_23
_atom_site_aniso_U_13
_atom_site_aniso_U_12
W1 0.03333(13) 0.02194(12) 0.02092(11) 0.00218(6) 0.00442(8) -0.00423(6)
S1 0.0555(8) 0.0235(6) 0.0316(6) -0.0058(4) 0.0008(5) 0.0008(5)
Si1 0.0285(6) 0.0202(5) 0.0211(5) -0.0002(4) 0.0072(4) -0.0015(4)
O1 0.040(2) 0.061(3) 0.042(2) 0.0105(18) 0.0208(16) 0.0082(19)
O2 0.053(3) 0.055(3) 0.066(3) 0.014(2) -0.004(2) -0.021(2)
N1 0.0359(19) 0.0218(17) 0.0221(16) 0.0024(14) 0.0098(14) 0.0030(15)
C1 0.030(2) 0.038(3) 0.037(2) 0.009(2) 0.0080(19) 0.000(2)
C2 0.042(3) 0.038(3) 0.039(3) 0.013(2) 0.003(2) -0.012(2)
C3 0.048(3) 0.021(2) 0.029(2) 0.0015(17) 0.0137(19) 0.0048(19)
C4 0.066(4) 0.026(2) 0.036(3) -0.002(2) 0.016(3) 0.013(2)
C5 0.063(4) 0.038(3) 0.043(3) 0.005(2) 0.019(3) 0.024(3)
C6 0.045(3) 0.036(3) 0.041(3) 0.007(2) 0.010(2) 0.013(2)
C7 0.037(2) 0.028(2) 0.034(2) 0.0022(19) 0.0095(19) 0.005(2)
C8 0.028(2) 0.026(2) 0.027(2) 0.0005(17) 0.0096(16) -0.0010(18)
C9 0.046(3) 0.036(3) 0.025(2) 0.0028(18) 0.0004(19) -0.012(2)
C10 0.042(3) 0.039(3) 0.037(3) 0.003(2) 0.005(2) -0.018(2)
C11 0.037(3) 0.035(3) 0.028(2) 0.0061(18) 0.011(2) 0.000(2)
C12 0.037(2) 0.034(2) 0.023(2) -0.0008(18) 0.0073(17) 0.001(2)
C13 0.030(2) 0.030(2) 0.027(2) 0.0000(17) 0.0089(17) -0.0019(18)
C14 0.060(3) 0.054(4) 0.033(3) 0.012(2) 0.017(2) -0.009(3)
C15 0.032(2) 0.022(2) 0.025(2) 0.0006(16) 0.0085(17) -0.0002(18)
C16 0.029(2) 0.026(2) 0.031(2) -0.0025(17) 0.0106(18) 0.0000(18)
C17 0.032(2) 0.029(2) 0.045(3) 0.000(2) 0.009(2) -0.007(2)
C18 0.044(3) 0.024(2) 0.034(2) -0.0037(18) 0.006(2) -0.004(2)
C19 0.048(3) 0.028(2) 0.037(2) -0.0065(19) 0.019(2) 0.001(2)
C20 0.039(3) 0.028(2) 0.036(2) -0.0020(19) 0.019(2) -0.002(2)
C21 0.073(4) 0.030(3) 0.058(4) -0.013(3) 0.013(3) -0.011(3)
C22 0.037(3) 0.033(3) 0.029(2) 0.0140(18) 0.0072(19) -0.0019(19)
C23 0.063(4) 0.040(3) 0.021(2) 0.005(2) -0.002(2) -0.016(3)
C24 0.070(4) 0.032(3) 0.024(2) 0.0035(19) 0.019(2) 0.001(3)
C25 0.041(3) 0.026(2) 0.030(2) 0.0071(18) 0.017(2) 0.001(2)
C26 0.035(2) 0.022(2) 0.024(2) 0.0050(16) 0.0106(17) -0.0009(18)
C27 0.043(3) 0.056(4) 0.060(4) 0.028(3) 0.015(3) 0.007(3)
C28 0.099(6) 0.068(5) 0.036(3) 0.008(3) -0.022(4) -0.034(4)
C29 0.124(7) 0.047(4) 0.044(4) 0.001(3) 0.041(4) 0.018(4)
C30 0.036(3) 0.054(4) 0.052(3) 0.019(3) 0.023(3) 0.005(2)
C31 0.060(3) 0.023(2) 0.036(2) -0.0005(19) 0.018(2) -0.002(2)

loop_
_atom_type_symbol
_atom_type_description
_atom_type_scat_dispersion_real
_atom_type_scat_dispersion_imag
_atom_type_scat_source
C C 0.0033 0.0016 'International Tables Vol C Tables 4.2.6.8 and 6.1.1.4'
H H 0.0000 0.0000 'International Tables Vol C Tables 4.2.6.8 and 6.1.1.4'
N N 0.0061 0.0033 'International Tables Vol C Tables 4.2.6.8 and 6.1.1.4'
O O 0.0106 0.0060 'International Tables Vol C Tables 4.2.6.8 and 6.1.1.4'
S S 0.1246 0.1234 'International Tables Vol C Tables 4.2.6.8 and 6.1.1.4'
Si Si 0.0817 0.0704 'International Tables Vol C Tables 4.2.6.8 and 6.1.1.4'
W W -0.8490 6.8722 'International Tables Vol C Tables 4.2.6.8 and 6.1.1.4'

loop_
_geom_angle_atom_site_label_1
_geom_angle_atom_site_label_2
_geom_angle_atom_site_label_3
_geom_angle
C1 W1 C2 77.4(2)
C1 W1 C22 91.0(2)
C2 W1 C22 104.1(2)
C1 W1 C26 92.97(19)
C2 W1 C26 139.1(2)
C22 W1 C26 35.63(17)
C1 W1 C23 121.7(2)
C2 W1 C23 92.4(2)
C22 W1 C23 35.7(2)
C26 W1 C23 58.92(17)
C1 W1 C25 125.1(2)
C2 W1 C25 148.9(2)
C22 W1 C25 59.14(18)
C26 W1 C25 35.58(16)
C23 W1 C25 58.32(19)
C1 W1 C24 148.3(2)
C2 W1 C24 115.1(2)
C22 W1 C24 58.26(19)
C26 W1 C24 58.01(16)
C23 W1 C24 34.5(2)
C25 W1 C24 34.43(18)
C1 W1 S1 125.42(16)
C2 W1 S1 78.84(18)
C22 W1 S1 142.50(14)
C26 W1 S1 134.50(12)
C23 W1 S1 107.63(16)
C25 W1 S1 99.08(12)
C24 W1 S1 86.22(14)
C1 W1 Si1 70.89(15)
C2 W1 Si1 113.55(15)
C22 W1 Si1 132.40(13)
C26 W1 Si1 99.89(11)
C23 W1 Si1 153.69(14)
C25 W1 Si1 95.38(13)
C24 W1 Si1 122.63(15)
S1 W1 Si1 75.07(4)
C3 S1 W1 112.02(16)
C15 Si1 N1 103.58(19)
C15 Si1 C8 103.98(19)
N1 Si1 C8 98.49(18)
C15 Si1 W1 119.02(15)
N1 Si1 W1 107.37(12)
C8 Si1 W1 121.19(14)
C7 N1 C3 120.0(4)
C7 N1 Si1 124.6(3)
C3 N1 Si1 114.7(3)
O1 C1 W1 177.6(5)
O2 C2 W1 177.8(5)
N1 C3 C4 118.8(5)
N1 C3 S1 119.8(4)
C4 C3 S1 121.4(4)
C5 C4 C3 119.9(5)
C4 C5 C6 119.9(5)
C7 C6 C5 118.7(5)
N1 C7 C6 122.5(5)
C9 C8 C13 116.7(4)
C9 C8 Si1 121.7(3)
C13 C8 Si1 121.6(3)
C8 C9 C10 121.5(4)
C11 C10 C9 121.3(5)
C12 C11 C10 117.6(4)
C12 C11 C14 121.1(5)
C10 C11 C14 121.3(5)
C11 C12 C13 121.3(4)
C12 C13 C8 121.6(4)
C16 C15 C20 116.0(4)
C16 C15 Si1 126.3(3)
C20 C15 Si1 117.5(3)
C17 C16 C15 122.0(4)
C18 C17 C16 121.0(5)
C17 C18 C19 117.9(4)
C17 C18 C21 121.8(5)
C19 C18 C21 120.3(5)
C20 C19 C18 120.9(5)
C19 C20 C15 122.2(5)
C26 C22 C23 108.1(5)
C26 C22 C27 125.8(5)
C23 C22 C27 125.4(5)
C26 C22 W1 72.8(3)
C23 C22 W1 74.5(3)
C27 C22 W1 126.0(3)
C24 C23 C22 107.3(5)
C24 C23 C28 126.4(6)
C22 C23 C28 126.0(7)
C24 C23 W1 74.4(3)
C22 C23 W1 69.8(3)
C28 C23 W1 126.2(4)
C25 C24 C23 109.1(5)
C25 C24 C29 124.2(6)
C23 C24 C29 126.6(6)
C25 C24 W1 71.3(3)
C23 C24 W1 71.1(3)
C29 C24 W1 126.7(4)
C24 C25 C26 107.3(5)
C24 C25 C30 125.2(5)
C26 C25 C30 126.6(5)
C24 C25 W1 74.3(3)
C26 C25 W1 70.4(3)
C30 C25 W1 128.8(3)
C22 C26 C25 108.2(4)
C22 C26 C31 124.5(5)
C25 C26 C31 126.8(5)
C22 C26 W1 71.6(3)
C25 C26 W1 74.1(3)
C31 C26 W1 126.4(3)

loop_
_geom_bond_atom_site_label_1
_geom_bond_atom_site_label_2
_geom_bond_distance
W1 C1 1.945(5)
W1 C2 1.947(5)
W1 C22 2.309(5)
W1 C26 2.326(4)
W1 C23 2.372(5)
W1 C25 2.374(5)
W1 C24 2.414(5)
W1 S1 2.4807(13)
W1 Si1 2.4928(12)
S1 C3 1.728(5)
Si1 C15 1.878(5)
Si1 N1 1.886(4)
Si1 C8 1.893(4)
O1 C1 1.165(6)
O2 C2 1.172(7)
N1 C7 1.357(6)
N1 C3 1.363(6)
C3 C4 1.413(7)
C4 C5 1.374(10)
C5 C6 1.385(8)
C6 C7 1.361(7)
C8 C9 1.389(7)
C8 C13 1.394(6)
C9 C10 1.395(7)
C10 C11 1.385(7)
C11 C12 1.380(7)
C11 C14 1.511(7)
C12 C13 1.393(6)
C15 C16 1.402(6)
C15 C20 1.403(6)
C16 C17 1.389(7)
C17 C18 1.388(7)
C18 C19 1.395(7)
C18 C21 1.517(7)
C19 C20 1.381(7)
C22 C26 1.418(7)
C22 C23 1.436(8)
C22 C27 1.505(8)
C23 C24 1.421(9)
C23 C28 1.493(8)
C24 C25 1.418(7)
C24 C29 1.508(8)
C25 C26 1.437(7)
C25 C30 1.504(8)
C26 C31 1.506(7)

loop_
_geom_torsion_atom_site_label_1
_geom_torsion_atom_site_label_2
_geom_torsion_atom_site_label_3
_geom_torsion_atom_site_label_4
_geom_torsion
C1 W1 S1 C3 77.9(3)
C2 W1 S1 C3 143.5(2)
C22 W1 S1 C3 -117.9(3)
C26 W1 S1 C3 -64.1(2)
C23 W1 S1 C3 -127.6(2)
C25 W1 S1 C3 -68.0(2)
C24 W1 S1 C3 -100.1(2)
Si1 W1 S1 C3 25.16(18)
C1 W1 Si1 C15 78.6(2)
C2 W1 Si1 C15 144.8(3)
C22 W1 Si1 C15 5.6(3)
C26 W1 Si1 C15 -11.1(2)
C23 W1 Si1 C15 -45.1(4)
C25 W1 Si1 C15 -46.7(2)
C24 W1 Si1 C15 -69.3(2)
S1 W1 Si1 C15 -144.72(17)
C1 W1 Si1 N1 -164.3(2)
C2 W1 Si1 N1 -98.1(2)
C22 W1 Si1 N1 122.6(2)
C26 W1 Si1 N1 105.96(17)
C23 W1 Si1 N1 72.0(4)
C25 W1 Si1 N1 70.33(17)
C24 W1 Si1 N1 47.8(2)
S1 W1 Si1 N1 -27.66(13)
C1 W1 Si1 C8 -52.6(2)
C2 W1 Si1 C8 13.6(3)
C22 W1 Si1 C8 -125.7(2)
C26 W1 Si1 C8 -142.3(2)
C23 W1 Si1 C8 -176.3(4)
C25 W1 Si1 C8 -177.9(2)
C24 W1 Si1 C8 159.5(2)
S1 W1 Si1 C8 84.06(17)
C15 Si1 N1 C7 -31.8(4)
C8 Si1 N1 C7 74.9(4)
W1 Si1 N1 C7 -158.5(3)
C15 Si1 N1 C3 157.2(3)
C8 Si1 N1 C3 -96.1(3)
W1 Si1 N1 C3 30.4(3)
C7 N1 C3 C4 -2.6(7)
Si1 N1 C3 C4 168.9(4)
C7 N1 C3 S1 178.6(3)
Si1 N1 C3 S1 -9.9(5)
W1 S1 C3 N1 -15.9(4)
W1 S1 C3 C4 165.3(4)
N1 C3 C4 C5 3.8(8)
S1 C3 C4 C5 -177.4(5)
C3 C4 C5 C6 -1.8(9)
C4 C5 C6 C7 -1.5(9)
C3 N1 C7 C6 -0.8(7)
Si1 N1 C7 C6 -171.4(4)
C5 C6 C7 N1 2.9(8)
C15 Si1 C8 C9 -157.7(4)
N1 Si1 C8 C9 95.9(4)
W1 Si1 C8 C9 -20.4(5)
C15 Si1 C8 C13 22.5(4)
N1 Si1 C8 C13 -83.9(4)
W1 Si1 C8 C13 159.8(3)
C13 C8 C9 C10 0.6(8)
Si1 C8 C9 C10 -179.3(4)
C8 C9 C10 C11 0.2(9)
C9 C10 C11 C12 -1.1(9)
C9 C10 C11 C14 178.6(6)
C10 C11 C12 C13 1.1(8)
C14 C11 C12 C13 -178.6(5)
C11 C12 C13 C8 -0.3(7)
C9 C8 C13 C12 -0.6(7)
Si1 C8 C13 C12 179.3(4)
N1 Si1 C15 C16 -28.3(4)
C8 Si1 C15 C16 -130.8(4)
W1 Si1 C15 C16 90.7(4)
N1 Si1 C15 C20 156.1(4)
C8 Si1 C15 C20 53.6(4)
W1 Si1 C15 C20 -84.8(4)
C20 C15 C16 C17 -1.3(7)
Si1 C15 C16 C17 -176.9(4)
C15 C16 C17 C18 1.0(8)
C16 C17 C18 C19 0.0(8)
C16 C17 C18 C21 179.9(5)
C17 C18 C19 C20 -0.4(8)
C21 C18 C19 C20 179.6(5)
C18 C19 C20 C15 0.0(8)
C16 C15 C20 C19 0.8(7)
Si1 C15 C20 C19 176.8(4)
C1 W1 C22 C26 -93.7(3)
C2 W1 C22 C26 -170.9(3)
C23 W1 C22 C26 115.1(4)
C25 W1 C22 C26 37.6(3)
C24 W1 C22 C26 78.1(3)
S1 W1 C22 C26 99.1(3)
Si1 W1 C22 C26 -29.0(4)
C1 W1 C22 C23 151.3(3)
C2 W1 C22 C23 74.0(4)
C26 W1 C22 C23 -115.1(4)
C25 W1 C22 C23 -77.5(3)
C24 W1 C22 C23 -37.0(3)
S1 W1 C22 C23 -16.0(4)
Si1 W1 C22 C23 -144.0(3)
C1 W1 C22 C27 28.5(5)
C2 W1 C22 C27 -48.7(5)
C26 W1 C22 C27 122.2(6)
C23 W1 C22 C27 -122.8(6)
C25 W1 C22 C27 159.8(6)
C24 W1 C22 C27 -159.7(6)
S1 W1 C22 C27 -138.7(4)
Si1 W1 C22 C27 93.2(5)
C26 C22 C23 C24 -0.1(5)
C27 C22 C23 C24 -171.0(5)
W1 C22 C23 C24 65.5(4)
C26 C22 C23 C28 173.8(5)
C27 C22 C23 C28 2.9(8)
W1 C22 C23 C28 -120.6(6)
C26 C22 C23 W1 -65.6(3)
C27 C22 C23 W1 123.5(5)
C1 W1 C23 C24 -150.0(3)
C2 W1 C23 C24 133.4(4)
C22 W1 C23 C24 -115.6(5)
C26 W1 C23 C24 -77.6(3)
C25 W1 C23 C24 -35.6(3)
S1 W1 C23 C24 54.3(3)
Si1 W1 C23 C24 -37.6(5)
C1 W1 C23 C22 -34.4(4)
C2 W1 C23 C22 -111.0(4)
C26 W1 C23 C22 38.0(3)
C25 W1 C23 C22 80.0(3)
C24 W1 C23 C22 115.6(5)
S1 W1 C23 C22 169.9(3)
Si1 W1 C23 C22 78.0(5)
C1 W1 C23 C28 86.0(7)
C2 W1 C23 C28 9.3(7)
C22 W1 C23 C28 120.4(8)
C26 W1 C23 C28 158.4(8)
C25 W1 C23 C28 -159.6(8)
C24 W1 C23 C28 -124.0(8)
S1 W1 C23 C28 -69.7(7)
Si1 W1 C23 C28 -161.6(6)
C22 C23 C24 C25 -1.0(6)
C28 C23 C24 C25 -174.8(5)
W1 C23 C24 C25 61.5(3)
C22 C23 C24 C29 175.4(5)
C28 C23 C24 C29 1.5(9)
W1 C23 C24 C29 -122.2(6)
C22 C23 C24 W1 -62.4(3)
C28 C23 C24 W1 123.7(6)
C1 W1 C24 C25 -64.7(5)
C2 W1 C24 C25 -172.1(3)
C22 W1 C24 C25 -80.5(3)
C26 W1 C24 C25 -38.3(3)
C23 W1 C24 C25 -118.7(5)
S1 W1 C24 C25 112.1(3)
Si1 W1 C24 C25 42.5(3)
C1 W1 C24 C23 54.0(5)
C2 W1 C24 C23 -53.3(4)
C22 W1 C24 C23 38.2(3)
C26 W1 C24 C23 80.4(3)
C25 W1 C24 C23 118.7(5)
S1 W1 C24 C23 -129.1(3)
Si1 W1 C24 C23 161.3(3)
C1 W1 C24 C29 176.1(6)
C2 W1 C24 C29 68.8(7)
C22 W1 C24 C29 160.3(7)
C26 W1 C24 C29 -157.5(7)
C23 W1 C24 C29 122.1(8)
C25 W1 C24 C29 -119.2(8)
S1 W1 C24 C29 -7.1(6)
Si1 W1 C24 C29 -76.6(6)
C23 C24 C25 C26 1.7(5)
C29 C24 C25 C26 -174.8(5)
W1 C24 C25 C26 63.0(3)
C23 C24 C25 C30 171.9(5)
C29 C24 C25 C30 -4.6(8)
W1 C24 C25 C30 -126.8(5)
C23 C24 C25 W1 -61.4(4)
C29 C24 C25 W1 122.2(5)
C1 W1 C25 C24 144.5(3)
C2 W1 C25 C24 14.0(6)
C22 W1 C25 C24 77.8(3)
C26 W1 C25 C24 115.4(4)
C23 W1 C25 C24 35.7(3)
S1 W1 C25 C24 -69.4(3)
Si1 W1 C25 C24 -145.1(3)
C1 W1 C25 C26 29.1(4)
C2 W1 C25 C26 -101.4(5)
C22 W1 C25 C26 -37.6(3)
C23 W1 C25 C26 -79.6(3)
C24 W1 C25 C26 -115.4(4)
S1 W1 C25 C26 175.2(2)
Si1 W1 C25 C26 99.5(3)
C1 W1 C25 C30 -92.6(5)
C2 W1 C25 C30 136.9(5)
C22 W1 C25 C30 -159.3(5)
C26 W1 C25 C30 -121.7(6)
C23 W1 C25 C30 158.7(6)
C24 W1 C25 C30 122.9(6)
S1 W1 C25 C30 53.5(5)
Si1 W1 C25 C30 -22.2(5)
C23 C22 C26 C25 1.2(5)
C27 C22 C26 C25 172.0(5)
W1 C22 C26 C25 -65.6(3)
C23 C22 C26 C31 -171.2(4)
C27 C22 C26 C31 -0.4(7)
W1 C22 C26 C31 122.0(4)
C23 C22 C26 W1 66.7(3)
C27 C22 C26 W1 -122.4(5)
C24 C25 C26 C22 -1.8(5)
C30 C25 C26 C22 -171.8(4)
W1 C25 C26 C22 63.9(3)
C24 C25 C26 C31 170.4(4)
C30 C25 C26 C31 0.4(8)
W1 C25 C26 C31 -123.9(5)
C24 C25 C26 W1 -65.7(3)
C30 C25 C26 W1 124.3(5)
C1 W1 C26 C22 87.6(3)
C2 W1 C26 C22 13.5(4)
C23 W1 C26 C22 -38.1(3)
C25 W1 C26 C22 -115.9(4)
C24 W1 C26 C22 -78.9(3)
S1 W1 C26 C22 -122.6(3)
Si1 W1 C26 C22 158.7(3)
C1 W1 C26 C25 -156.5(3)
C2 W1 C26 C25 129.4(4)
C22 W1 C26 C25 115.9(4)
C23 W1 C26 C25 77.8(3)
C24 W1 C26 C25 37.0(3)
S1 W1 C26 C25 -6.7(3)
Si1 W1 C26 C25 -85.4(3)
C1 W1 C26 C31 -32.2(4)
C2 W1 C26 C31 -106.2(5)
C22 W1 C26 C31 -119.8(5)
C23 W1 C26 C31 -157.9(5)
C25 W1 C26 C31 124.3(6)
C24 W1 C26 C31 161.4(5)
S1 W1 C26 C31 117.7(4)
Si1 W1 C26 C31 38.9(4)
